data_7012819
loop_
_publ_author_name
'Weinert, Charles S.'
'Fanwick, Phillip E.'
'Rothwell, Ian P.'

_publ_section_title
;
 Synthesis and structures of the group 1 metal/germanium cage complexes
 [M(&#x00B5;-OC6H3Ph2-2,6)3Ge] (M = Li, Na, K, Rb, Cs); periodic trends
 and alkali metal dependent arene bonding
;
_journal_issue 9
_journal_name_full 'Dalton Transactions'
_journal_page_first 1795
_journal_paper_doi 10.1039/b301623d
_journal_year 2003
_chemical_formula_moiety 'C54 H39 Ge1 Na1 O3,0.5(C6 H6)'
_chemical_formula_sum 'C57 H42 Ge Na O3'
_chemical_formula_weight 870.55
_chemical_name_systematic ' ?'
_space_group_IT_number 205
_symmetry_cell_setting cubic
_symmetry_space_group_name_Hall '-P 2ac 2ab 3'
_symmetry_space_group_name_H-M 'P a -3'
_atom_type_scat_source 'International Tables for Crystallography (Vol C)'
_audit_creation_date 19-08-02
_audit_creation_method from_MolEN_and_SHELXL
_audit_update_record
; 
?
;
_cell_angle_alpha 90.00
_cell_angle_beta 90.00
_cell_angle_gamma 90.00
_cell_formula_units_Z 8
_cell_length_a 20.7127(3)
_cell_length_b 20.7127(3)
_cell_length_c 20.7127(3)
_cell_measurement_reflns_used 19406
_cell_measurement_temperature 150
_cell_measurement_theta_max 27
_cell_measurement_theta_min 1
_cell_volume 8886.1(2)
_computing_cell_refinement DENZO/SCALEPACK_(Otwinowski,_1996)
_computing_data_collection Collect_(Nonius,_1998)
_computing_data_reduction DENZO/SCALEPACK_(Otwinowski,_1996)
_computing_molecular_graphics
;
ORTEP (Johnson, 1976)
PLUTON (Spek, 1991)
;
_computing_publication_material CIF_VAX_MolEN_(Fair,_1990)
_computing_structure_refinement SHELX97_(Sheldrick,_1997)
_computing_structure_solution Direct_methods_(SIR97,_Altomare_et_al.,_1997)
_diffrn_ambient_temperature 150
_diffrn_measured_fraction_theta_full 0.9991
_diffrn_measured_fraction_theta_max 0.9991
_diffrn_measurement_device_type Nonius_KappaCCD
_diffrn_radiation_type MO-K\a
_diffrn_radiation_wavelength 0.71073
_diffrn_reflns_av_R_equivalents 0.075
_diffrn_reflns_limit_h_max 19
_diffrn_reflns_limit_h_min 0
_diffrn_reflns_limit_k_max 26
_diffrn_reflns_limit_k_min 1
_diffrn_reflns_limit_l_max 0
_diffrn_reflns_limit_l_min -18
_diffrn_reflns_number 19406
_diffrn_reflns_theta_full 27.5
_diffrn_reflns_theta_max 27.47
_diffrn_reflns_theta_min 1.39
_exptl_absorpt_coefficient_mu 0.732
_exptl_absorpt_correction_T_max 0.7855
_exptl_absorpt_correction_T_min 0.7419
_exptl_absorpt_correction_type refined_empirical_(Otwinowski_&_Minor,_1996
_exptl_crystal_colour colorless
_exptl_crystal_density_diffrn 1.30
_exptl_crystal_description chunk
_exptl_crystal_F_000 3608
_exptl_crystal_size_max 0.33
_exptl_crystal_size_mid 0.33
_exptl_crystal_size_min 0.33
_refine_diff_density_max 0.91
_refine_diff_density_min -0.59
_refine_ls_extinction_method none
_refine_ls_goodness_of_fit_ref 1.010
_refine_ls_hydrogen_treatment
;
Chemically significant hydrogens refined isotropically
Others riding
;
_refine_ls_matrix_type full
_refine_ls_number_parameters 191
_refine_ls_number_reflns 3380
_refine_ls_number_restraints 0
_refine_ls_R_factor_gt 0.046
_refine_ls_shift/su_max 0.000
_refine_ls_structure_factor_coef Fsqd
_refine_ls_weighting_details '1/[\s^2^(Fo^2^)+(0.0646P)^2^+4.6860P] where P=(Fo^2^+2Fc^2^)/3  '
_refine_ls_weighting_scheme calc
_refine_ls_wR_factor_ref 0.113
_reflns_number_gt 2658
_reflns_number_total 3396
_reflns_threshold_expression >2.0\s(I)
_cod_data_source_file b301623d.txt
_cod_data_source_block SW2274
_cod_depositor_comments
;
The following automatic conversions were performed:
'_refine_ls_weighting_scheme' value 'calc ' changed to 'calc' according to
'/home/saulius/struct/CIF-dictionaries/cif_core.dic' dictionary named
'cif_core.dic' version 2.4.1 from 2010-06-29.

'_geom_angle_publ_flag'
value 'YES' changed to 'yes' according to
'/home/saulius/struct/CIF-dictionaries/cif_core.dic' dictionary named
'cif_core.dic' version 2.4.1 from 2010-06-29 (87
times).

'_geom_bond_publ_flag' value 'YES' changed to 'yes' according to
'/home/saulius/struct/CIF-dictionaries/cif_core.dic' dictionary named
'cif_core.dic' version 2.4.1 from 2010-06-29 (36 times).

Automatic conversion script
Id: cif_fix_enum 1527 2010-12-29 10:47:43Z saulius 
;
_cod_original_formula_sum 'C57 H42 Ge1 Na1 O3'
_cod_database_code 7012819

loop_
_symmetry_equiv_pos_as_xyz
'x, y, z'
'-x+1/2, -y, z+1/2'
'-x, y+1/2, -z+1/2'
'x+1/2, -y+1/2, -z'
'z, x, y'
'z+1/2, -x+1/2, -y'
'-z+1/2, -x, y+1/2'
'-z, x+1/2, -y+1/2'
'y, z, x'
'-y, z+1/2, -x+1/2'
'y+1/2, -z+1/2, -x'
'-y+1/2, -z, x+1/2'
'-x, -y, -z'
'x+1/2, y, -z+1/2'
'x, -y+1/2, z+1/2'
'-x+1/2, y+1/2, z'
'-z, -x, -y'
'-z+1/2, x+1/2, y'
'z+1/2, x, -y+1/2'
'z, -x+1/2, y+1/2'
'-y, -z, -x'
'y, -z+1/2, x+1/2'
'-y+1/2, z+1/2, x'
'y+1/2, z, -x+1/2'

loop_
_atom_site_label
_atom_site_type_symbol
_atom_site_fract_x
_atom_site_fract_y
_atom_site_fract_z
_atom_site_U_iso_or_equiv
_atom_site_adp_type
_atom_site_occupancy
_atom_site_symmetry_multiplicity
_atom_site_calc_flag
_atom_site_refinement_flags
_atom_site_disorder_assembly
_atom_site_disorder_group
Ge Ge 0.807999(12) 0.192001(12) 0.692001(12) 0.02676(16) Uani 1 3 d S . .
Na Na 0.88996(4) 0.11004(4) 0.61004(4) 0.0276(4) Uani 1 3 d S . .
O O 0.81315(7) 0.09857(8) 0.68980(7) 0.0259(4) Uani 1 1 d . . .
C(1) C 0.80329(12) 0.06426(11) 0.74471(11) 0.0267(5) Uani 1 1 d . . .
C(2) C 0.85306(12) 0.02490(12) 0.76848(11) 0.0291(5) Uani 1 1 d . . .
C(3) C 0.84386(15) -0.00857(14) 0.82640(13) 0.0418(7) Uani 1 1 d . . .
C(4) C 0.78607(16) -0.00401(16) 0.85948(14) 0.0500(8) Uani 1 1 d . . .
C(5) C 0.73732(15) 0.03441(15) 0.83590(14) 0.0453(7) Uani 1 1 d . . .
C(6) C 0.74433(12) 0.06870(13) 0.77824(12) 0.0334(6) Uani 1 1 d . . .
C(21) C 0.91469(12) 0.01863(11) 0.73236(11) 0.0276(5) Uani 1 1 d . . .
C(22) C 0.91558(13) -0.00551(12) 0.66939(12) 0.0287(5) Uani 1 1 d . . .
C(23) C 0.97339(13) -0.01151(12) 0.63589(13) 0.0345(6) Uani 1 1 d . . .
C(24) C 1.03105(13) 0.00580(13) 0.66483(15) 0.0393(6) Uani 1 1 d . . .
C(25) C 1.03081(14) 0.02913(13) 0.72701(15) 0.0400(7) Uani 1 1 d . . .
C(26) C 0.97343(13) 0.03541(12) 0.76033(13) 0.0347(6) Uani 1 1 d . . .
C(61) C 0.69110(12) 0.11018(13) 0.75404(14) 0.0361(6) Uani 1 1 d . . .
C(62) C 0.66159(15) 0.15520(16) 0.79472(17) 0.0526(9) Uani 1 1 d . . .
C(63) C 0.61252(17) 0.19485(18) 0.7707(2) 0.0698(12) Uani 1 1 d . . .
C(64) C 0.59267(17) 0.19049(17) 0.7070(2) 0.0661(11) Uani 1 1 d . . .
C(65) C 0.62187(15) 0.14674(17) 0.66719(18) 0.0561(9) Uani 1 1 d . . .
C(66) C 0.67009(13) 0.10643(15) 0.68988(14) 0.0405(7) Uani 1 1 d . . .
C(911) C 0.9891(2) 0.0510(2) 0.9598(2) 0.0806(12) Uani 1 1 d . . .
H(3) H 0.8776 -0.0347 0.8432 0.050 Uiso 1 1 calc R . .
H(4) H 0.7800 -0.0274 0.8985 0.060 Uiso 1 1 calc R . .
H(5) H 0.6980 0.0377 0.8593 0.054 Uiso 1 1 calc R . .
H(22) H 1.0159(12) 0.1517(12) 0.6237(14) 0.030(7) Uiso 1 1 d . . .
H(23) H 0.9733 -0.0276 0.5929 0.041 Uiso 1 1 calc R . .
H(24) H 1.0706 0.0016 0.6419 0.047 Uiso 1 1 calc R . .
H(25) H 1.0703 0.0410 0.7471 0.048 Uiso 1 1 calc R . .
H(26) H 0.9741 0.0515 0.8033 0.042 Uiso 1 1 calc R . .
H(62) H 0.6748 0.1588 0.8385 0.063 Uiso 1 1 calc R . .
H(63) H 0.5925 0.2253 0.7985 0.084 Uiso 1 1 calc R . .
H(64) H 0.5592 0.2176 0.6912 0.079 Uiso 1 1 calc R . .
H(65) H 0.6089 0.1440 0.6233 0.067 Uiso 1 1 calc R . .
H(66) H 0.6892 0.0758 0.6616 0.049 Uiso 1 1 calc R . .
H(911) H 0.9816 0.0866 0.9319 0.097 Uiso 1 1 calc R . .

loop_
_atom_site_aniso_label
_atom_site_aniso_U_11
_atom_site_aniso_U_22
_atom_site_aniso_U_33
_atom_site_aniso_U_12
_atom_site_aniso_U_13
_atom_site_aniso_U_23
Ge 0.02676(16) 0.02676(16) 0.02676(16) 0.00124(10) 0.00124(10) -0.00124(10)
Na 0.0276(4) 0.0276(4) 0.0276(4) 0.0008(4) 0.0008(4) -0.0008(4)
O 0.0266(9) 0.0258(8) 0.0253(8) -0.0009(7) 0.0064(7) 0.0036(7)
C(1) 0.0326(13) 0.0259(12) 0.0215(11) -0.0062(10) 0.0022(10) -0.0024(9)
C(2) 0.0366(14) 0.0269(12) 0.0240(12) -0.0031(10) -0.0006(10) -0.0003(10)
C(3) 0.0538(19) 0.0427(16) 0.0288(14) 0.0005(14) -0.0004(13) 0.0075(12)
C(4) 0.065(2) 0.058(2) 0.0270(14) -0.0046(17) 0.0066(14) 0.0124(14)
C(5) 0.0478(17) 0.0575(19) 0.0305(14) -0.0088(15) 0.0129(13) 0.0022(13)
C(6) 0.0353(14) 0.0376(14) 0.0271(13) -0.0083(12) 0.0079(11) -0.0009(11)
C(21) 0.0338(13) 0.0198(11) 0.0291(12) 0.0003(10) -0.0022(10) 0.0036(9)
C(22) 0.0310(13) 0.0249(12) 0.0301(12) 0.0013(10) -0.0038(11) -0.0009(10)
C(23) 0.0429(15) 0.0296(13) 0.0309(13) 0.0094(11) 0.0000(11) -0.0003(11)
C(24) 0.0340(14) 0.0346(15) 0.0493(17) 0.0051(12) 0.0037(13) 0.0036(13)
C(25) 0.0347(15) 0.0349(15) 0.0506(18) 0.0002(12) -0.0080(13) -0.0007(13)
C(26) 0.0420(15) 0.0280(13) 0.0341(14) 0.0018(11) -0.0088(12) -0.0028(11)
C(61) 0.0286(13) 0.0400(15) 0.0398(15) -0.0049(11) 0.0157(12) 0.0012(12)
C(62) 0.0415(17) 0.056(2) 0.060(2) -0.0039(15) 0.0267(15) -0.0064(16)
C(63) 0.049(2) 0.055(2) 0.106(3) 0.0075(17) 0.047(2) 0.000(2)
C(64) 0.0408(18) 0.061(2) 0.097(3) 0.0117(16) 0.030(2) 0.031(2)
C(65) 0.0345(16) 0.071(2) 0.062(2) -0.0005(16) 0.0097(15) 0.0248(18)
C(66) 0.0285(13) 0.0497(17) 0.0434(16) -0.0009(12) 0.0118(12) 0.0080(13)
C(911) 0.086(3) 0.079(3) 0.077(3) 0.013(2) 0.007(2) 0.021(2)

loop_
_geom_angle_atom_site_label_1
_geom_angle_atom_site_label_2
_geom_angle_atom_site_label_3
_geom_angle
_geom_angle_publ_flag
O Ge O 85.43(7) yes
O Ge O 85.43(7) yes
O Ge O 85.43(7) yes
O Ge Na 51.56(5) yes
O Ge Na 51.56(5) yes
O Ge Na 51.56(5) yes
O Na O 69.55(8) yes
O Na O 69.55(8) yes
O Na O 69.54(8) yes
O Na C(22) 73.88(7) yes
O Na C(22) 141.90(8) yes
O Na C(22) 107.22(7) yes
O Na C(22) 141.90(8) yes
O Na C(22) 107.22(7) yes
O Na C(22) 73.88(7) yes
C(22) Na C(22) 108.01(7) yes
O Na C(22) 107.22(7) yes
O Na C(22) 73.88(7) yes
O Na C(22) 141.90(8) yes
C(22) Na C(22) 108.01(7) yes
C(22) Na C(22) 108.01(7) yes
O Na Ge 41.19(5) yes
O Na Ge 41.19(5) yes
O Na Ge 41.19(5) yes
C(22) Na Ge 110.90(6) yes
C(22) Na Ge 110.90(6) yes
C(22) Na Ge 110.90(6) yes
O Na C(23) 113.91(6) yes
O Na C(23) 100.21(6) yes
O Na C(23) 167.81(7) yes
C(22) Na C(23) 84.90(8) yes
C(22) Na C(23) 104.10(9) yes
C(22) Na C(23) 26.62(7) yes
Ge Na C(23) 133.70(5) yes
O Na C(23) 167.81(7) yes
O Na C(23) 113.91(6) yes
O Na C(23) 100.20(6) yes
C(22) Na C(23) 104.09(9) yes
C(22) Na C(23) 26.62(7) yes
C(22) Na C(23) 84.90(8) yes
Ge Na C(23) 133.70(5) yes
C(23) Na C(23) 77.52(8) yes
O Na C(23) 100.20(6) yes
O Na C(23) 167.81(7) yes
O Na C(23) 113.91(6) yes
C(22) Na C(23) 26.62(7) yes
C(22) Na C(23) 84.90(8) yes
C(22) Na C(23) 104.10(9) yes
Ge Na C(23) 133.70(5) yes
C(23) Na C(23) 77.52(8) yes
C(23) Na C(23) 77.52(8) yes
C(1) O Ge 119.67(14) yes
C(1) O Na 139.33(14) yes
Ge O Na 87.25(6) yes
O C(1) C(2) 119.2(2) yes
O C(1) C(6) 120.6(2) yes
C(2) C(1) C(6) 120.1(2) yes
C(3) C(2) C(1) 119.3(2) yes
C(3) C(2) C(21) 120.4(2) yes
C(1) C(2) C(21) 120.3(2) yes
C(4) C(3) C(2) 120.6(3) yes
C(5) C(4) C(3) 120.0(3) yes
C(4) C(5) C(6) 121.4(3) yes
C(5) C(6) C(1) 118.6(3) yes
C(5) C(6) C(61) 120.4(2) yes
C(1) C(6) C(61) 121.0(2) yes
C(26) C(21) C(22) 117.8(2) yes
C(26) C(21) C(2) 121.3(2) yes
C(22) C(21) C(2) 120.9(2) yes
C(23) C(22) C(21) 120.6(2) yes
C(23) C(22) Na 91.20(16) yes
C(21) C(22) Na 95.95(15) yes
C(24) C(23) C(22) 120.3(2) yes
C(24) C(23) Na 110.22(17) yes
C(22) C(23) Na 62.18(14) yes
C(25) C(24) C(23) 119.6(3) yes
C(24) C(25) C(26) 120.3(3) yes
C(25) C(26) C(21) 121.4(2) yes
C(62) C(61) C(66) 118.2(3) yes
C(62) C(61) C(6) 120.5(3) yes
C(66) C(61) C(6) 121.3(2) yes
C(61) C(62) C(63) 119.7(3) yes
C(64) C(63) C(62) 121.1(3) yes
C(65) C(64) C(63) 119.1(3) yes
C(64) C(65) C(66) 121.0(4) yes
C(65) C(66) C(61) 120.9(3) yes
C(911) C(911) C(911) 120.000(2) yes

loop_
_geom_bond_atom_site_label_1
_geom_bond_atom_site_label_2
_geom_bond_distance
_geom_bond_publ_flag
Ge O 1.9387(16) yes
Ge O 1.9387(16) yes
Ge O 1.9388(16) yes
Ge Na 2.9405(16) yes
Na O 2.3059(19) yes
Na O 2.3060(19) yes
Na O 2.3060(19) yes
Na C(22) 2.742(3) yes
Na C(22) 2.742(3) yes
Na C(22) 2.742(3) yes
Na C(23) 3.100(3) yes
Na C(23) 3.100(3) yes
Na C(23) 3.100(3) yes
O C(1) 1.356(3) yes
C(1) C(2) 1.403(3) yes
C(1) C(6) 1.408(3) yes
C(2) C(3) 1.399(4) yes
C(2) C(21) 1.485(3) yes
C(3) C(4) 1.382(4) yes
C(4) C(5) 1.375(4) yes
C(5) C(6) 1.397(4) yes
C(6) C(61) 1.485(4) yes
C(21) C(26) 1.392(4) yes
C(21) C(22) 1.397(3) yes
C(22) C(23) 1.389(4) yes
C(23) C(24) 1.384(4) yes
C(24) C(25) 1.376(4) yes
C(25) C(26) 1.380(4) yes
C(61) C(62) 1.397(4) yes
C(61) C(66) 1.401(4) yes
C(62) C(63) 1.399(5) yes
C(63) C(64) 1.384(6) yes
C(64) C(65) 1.366(5) yes
C(65) C(66) 1.384(4) yes
C(911) C(911) 1.363(4) yes
C(911) C(911) 1.363(4) yes
